data_7223704
loop_
_publ_author_name
'du Peloux, C.'
'Mialane, P.'
'Dolbecq, A.'
'Marrot, J.'
'Riviere, E.'
'Secheresse, F.'

_publ_section_title
;
 Synthesis, crystal structure and magnetic properties of new molybdenum(V)
 phosphates containing Mn(2+) or Co(2+) with three-dimensional structures
 directed by the nature of the transition metal
;
_journal_name_full 'Journal of Materials Chemistry'
_journal_page_first 3392
_journal_page_last 3396
_journal_volume 11
_journal_year 2001
_chemical_formula_sum 'Mn10 Mo24 Na10 O165 P17'
_chemical_name_systematic
;
Na15 Mn10 ((H P O4) (P O4)3 Mo6 O12 (O H)3)4 (P O4) (H2 O)48
;
_space_group_IT_number 142
_symmetry_space_group_name_Hall '-I 4bd 2c'
_symmetry_space_group_name_H-M 'I 41/a c d :2'
_cell_angle_alpha 90
_cell_angle_beta 90
_cell_angle_gamma 90
_cell_formula_units_Z 8
_cell_length_a 27.1925
_cell_length_b 27.1925
_cell_length_c 41.0974
_cell_volume 30388.735
_citation_journal_id_ASTM JMACEP
_cod_data_source_file duPeloux_JMACEP_2001_373.cif
_cod_data_source_block Mn10Mo24Na10O165P17
_cod_original_cell_volume 30388.73
_cod_database_code 7223704

loop_
_symmetry_equiv_pos_as_xyz
x,y,z
-y+1/4,x+3/4,z+1/4
-x+1/2,-y,z+1/2
y+1/4,-x+1/4,z+3/4
x,-y,-z+1/2
y+1/4,x+3/4,-z+3/4
-x+1/2,y,-z
-y+1/4,-x+1/4,-z+1/4
-x,-y,-z
y-1/4,-x-3/4,-z-1/4
x-1/2,y,-z-1/2
-y-1/4,x-1/4,-z-3/4
-x,y,z-1/2
-y-1/4,-x-3/4,z-3/4
x-1/2,-y,z
y-1/4,x-1/4,z-1/4
x+1/2,y+1/2,z+1/2
-y+3/4,x+5/4,z+3/4
-x+1,-y+1/2,z+1
y+3/4,-x+3/4,z+5/4
x+1/2,-y+1/2,-z+1
y+3/4,x+5/4,-z+5/4
-x+1,y+1/2,-z+1/2
-y+3/4,-x+3/4,-z+3/4
-x+1/2,-y+1/2,-z+1/2
y+1/4,-x-1/4,-z+1/4
x,y+1/2,-z
-y+1/4,x+1/4,-z-1/4
-x+1/2,y+1/2,z
-y+1/4,-x-1/4,z-1/4
x,-y+1/2,z+1/2
y+1/4,x+1/4,z+1/4

loop_
_atom_site_label
_atom_site_type_symbol
_atom_site_fract_x
_atom_site_fract_y
_atom_site_fract_z
_atom_site_occupancy
_atom_site_U_iso_or_equiv
O50 O-2 0.6458 0.4642 -0.0748 0.5 0.0
P5 P+5 0.5 0.25 0.125 1 0.0
O46 O-2 0.5482 0.2517 -0.1812 0.5 0.0
O30 O-2 0.55262 0.10503 -0.00179 1 0.0
O3 O-2 0.71826 0.13055 0.03221 1 0.0
O8 O-2 0.70413 0.3376 0.12806 1 0.0
O17 O-2 0.67786 0.39479 -0.01618 1 0.0
Na7 Na+1 0 0.75 0.0131 0.7 0.0
O44 O-2 0.8758 0.542 0.024 0.7 0.0
Na2 Na+1 0.5586 0.4363 -0.06654 0.5 0.0
O1 O-2 0.77068 0.18807 0.08994 1 0.0
O19 O-2 0.73317 0.23408 0.03328 1 0.0
O4 O-2 0.72069 0.45544 0.03411 1 0.0
O27 O-2 0.73161 0.29171 0.17761 1 0.0
Na5 Na+1 0.5751 0.3357 0.1592 0.5 0.0
O51 O-2 0.4809 0.4036 -0.0634 0.25 0.0
O23 O-2 0.63321 0.2473 0.02562 1 0.0
O48 O-2 0.6728 0.4295 0.1561 0.5 0.0
O12 O-2 0.57585 0.39529 -0.01553 1 0.0
Mo2 Mo+5 0.723537 0.356535 0.081915 1 0.0
O43 O-2 0.759 0.5256 0.078 0.25 0.0
P3 P+5 0.56749 0.15493 0.01165 1 0.0
O33 O-2 0.6568 0.3113 -0.13024 1 0.0
Na3 Na+1 0.587 0.1919 0.0862 0.25 0.0
O40 O-2 0.5665 0.145 -0.1162 0.25 0.0
O36 O-2 0.8785 0.537 -0.0301 0.5 0.0
O25 O-2 0.57808 0.29338 0.06413 1 0.0
O38 O-2 0.6634 0.0935 -0.0427 0.5 0.0
O24 O-2 0.63344 0.33987 0.02603 1 0.0
O5 O-2 0.62238 0.23537 -0.06969 1 0.0
O32 O-2 0.5105 0.2048 0.10341 1 0.0
O29 O-2 0.53617 0.41106 0.03901 1 0.0
Na6 Na+1 0.7734 0.1812 0.1725 0.25 0.0
O45 O-2 0.8416 0.538 0.0085 0.3 0.0
O9 O-2 0.61675 0.14784 0.03032 1 0.0
P2 P+5 0.69625 0.29068 0.14893 1 0.0
Mn2 Mn+2 0.47841 0.15134 0.0698 1 0.0
O28 O-2 0.53026 0.17753 0.03445 1 0.0
Mo6 Mo+5 0.62434 0.340656 -0.027939 1 0.0
O31 O-2 0.54452 0.47709 -0.00018 1 0.0
O47 O-2 0.5541 0.3041 -0.125 1 0.0
Mo5 Mo+5 0.624215 0.245166 -0.02925 1 0.0
Na8 Na+1 0 0.75 0.0371 0.3 0.0
O16 O-2 0.67701 0.19143 -0.01688 1 0.0
O15 O-2 0.66449 0.39648 0.07969 1 0.0
O26 O-2 0.64375 0.28817 0.16028 1 0.0
P1 P+5 0.62737 0.29335 0.04782 1 0.0
O41 O-2 0.5698 0.1106 -0.1177 0.25 0.0
Mn3 Mn+2 0.53351 0.04362 0.02536 1 0.0
O39 O-2 0.6539 0.1072 -0.0593 0.5 0.0
O37 O-2 0.7548 0.1618 0.1665 0.5 0.0
O35 O-2 0.65138 0.40138 -0.125 1 0.0
Na4 Na+1 0.583 0.172 0.0979 0.25 0.0
O6 O-2 0.6224 0.35354 -0.06804 1 0.0
Mo1 Mo+5 0.726009 0.228267 0.081032 1 0.0
O20 O-2 0.73289 0.35244 0.03436 1 0.0
O22 O-2 0.67167 0.29285 0.07187 1 0.0
O7 O-2 0.70775 0.24432 0.12797 1 0.0
O34 O-2 0.42651 0.1203 0.1065 1 0.0
O18 O-2 0.57233 0.29272 -0.02043 1 0.0
O21 O-2 0.67876 0.2929 -0.0259 1 0.0
Mn1 Mn+2 0.75 0.29358 0 1 0.0
O14 O-2 0.66631 0.18924 0.07934 1 0.0
Mo4 Mo+5 0.683738 0.405704 0.034383 1 0.0
Mo3 Mo+5 0.683116 0.181419 0.03379 1 0.0
O10 O-2 0.61993 0.44487 0.02769 1 0.0
O2 O-2 0.76902 0.39552 0.09268 1 0.0
Na1 Na+1 0.5152 0.4243 -0.0647 0.25 0.0
O13 O-2 0.76784 0.2927 0.08339 1 0.0
O11 O-2 0.57503 0.19062 -0.01736 1 0.0
O42 O-2 0.7621 0.544 -0.0056 0.25 0.0
P4 P+5 0.56975 0.43189 0.0126 1 0.0
O49 O-2 0.5682 0.0936 -0.0591 0.5 0.0
